data_2210687
loop_
_publ_author_name
'Liang, Zu-Pei'
'Li, Jian'

_publ_section_title
;
 <i>N</i>-Methylphthalimide
;
_journal_coeditor_code KJ2028
_journal_issue 10
_journal_name_full 'Acta Crystallographica Section E'
_journal_page_first o4274
_journal_page_last o4275
_journal_paper_doi 10.1107/S1600536806034933
_journal_volume 62
_journal_year 2006
_chemical_formula_iupac 'C9 H7 N O2'
_chemical_formula_moiety 'C9 H7 N O2'
_chemical_formula_sum 'C9 H7 N O2'
_chemical_formula_weight 161.16
_chemical_name_common N-Nethylphthalimide
_chemical_name_systematic
;
2-methylisoindoline-1,3-dione
;
_space_group_IT_number 4
_symmetry_cell_setting monoclinic
_symmetry_space_group_name_Hall 'P 2yb'
_symmetry_space_group_name_H-M 'P 1 21 1'
_atom_sites_solution_hydrogens geom
_atom_sites_solution_primary direct
_atom_sites_solution_secondary difmap
_cell_angle_alpha 90.00
_cell_angle_beta 92.803(18)
_cell_angle_gamma 90.00
_cell_formula_units_Z 2
_cell_length_a 4.023(4)
_cell_length_b 7.948(8)
_cell_length_c 12.445(12)
_cell_measurement_reflns_used 588
_cell_measurement_temperature 294(2)
_cell_measurement_theta_max 25.45
_cell_measurement_theta_min 3.04
_cell_volume 397.5(7)
_computing_cell_refinement 'SAINT (Bruker, 1997)'
_computing_data_collection 'SMART (Bruker, 1997)'
_computing_data_reduction SAINT
_computing_molecular_graphics 'SHELXTL (Bruker, 1997)'
_computing_publication_material SHELXTL
_computing_structure_refinement 'SHELXL97 (Sheldrick, 1997)'
_computing_structure_solution 'SHELXS97 (Sheldrick, 1997)'
_diffrn_ambient_temperature 294(2)
_diffrn_measured_fraction_theta_full 0.999
_diffrn_measured_fraction_theta_max 0.999
_diffrn_measurement_device_type 'Bruker SMART CCD area-detector'
_diffrn_measurement_method '\f and \w'
_diffrn_radiation_monochromator graphite
_diffrn_radiation_source 'fine-focus sealed tube'
_diffrn_radiation_type MoK\a
_diffrn_radiation_wavelength 0.71073
_diffrn_reflns_av_R_equivalents 0.0875
_diffrn_reflns_av_sigmaI/netI 0.0892
_diffrn_reflns_limit_h_max 4
_diffrn_reflns_limit_h_min -3
_diffrn_reflns_limit_k_max 9
_diffrn_reflns_limit_k_min -9
_diffrn_reflns_limit_l_max 14
_diffrn_reflns_limit_l_min -14
_diffrn_reflns_number 1977
_diffrn_reflns_theta_full 25.00
_diffrn_reflns_theta_max 25.00
_diffrn_reflns_theta_min 1.64
_diffrn_standards_number 0
_exptl_absorpt_coefficient_mu 0.097
_exptl_absorpt_correction_T_max 0.9923
_exptl_absorpt_correction_T_min 0.9734
_exptl_absorpt_correction_type multi-scan
_exptl_absorpt_process_details '(SADABS; Bruker, 1997)'
_exptl_crystal_colour colourless
_exptl_crystal_density_diffrn 1.347
_exptl_crystal_density_method 'not measured'
_exptl_crystal_description plate
_exptl_crystal_F_000 168
_exptl_crystal_size_max 0.28
_exptl_crystal_size_mid 0.22
_exptl_crystal_size_min 0.08
_refine_diff_density_max 0.168
_refine_diff_density_min -0.165
_refine_ls_extinction_coef 0.22(4)
_refine_ls_extinction_expression Fc^*^=kFc[1+0.001xFc^2^\l^3^/sin(2\q)]^-1/4^
_refine_ls_extinction_method SHELXL97
_refine_ls_goodness_of_fit_ref 1.039
_refine_ls_hydrogen_treatment constr
_refine_ls_matrix_type full
_refine_ls_number_parameters 111
_refine_ls_number_reflns 760
_refine_ls_number_restraints 1
_refine_ls_restrained_S_all 1.038
_refine_ls_R_factor_all 0.0958
_refine_ls_R_factor_gt 0.0489
_refine_ls_shift/su_max 0.002
_refine_ls_shift/su_mean 0.000
_refine_ls_structure_factor_coef Fsqd
_refine_ls_weighting_details 'calc w=1/[\s^2^(Fo^2^)+(0.0674P)^2^] where P=(Fo^2^+2Fc^2^)/3'
_refine_ls_weighting_scheme calc
_refine_ls_wR_factor_gt 0.1105
_refine_ls_wR_factor_ref 0.1323
_reflns_number_gt 495
_reflns_number_total 760
_reflns_threshold_expression I>2\s(I)
_cod_data_source_file kj2028.cif
_cod_data_source_block I
_cod_depositor_comments
;
The following automatic conversions were performed:
'_symmetry_cell_setting' value 'Monoclinic' changed to 'monoclinic'
according to '/home/saulius/struct/CIF-dictionaries/cif_core.dic'
dictionary named 'cif_core.dic' version 2.4.1 from 2010-06-29.

Automatic conversion script
Id: cif_fix_enum 1527 2010-12-29 10:47:43Z saulius 

The following automatic conversions were performed:

'_symmetry_cell_setting' value 'Monoclinic' changed to 'monoclinic'
according to /home/saulius/struct/CIF-dictionaries/cif_core.dic
dictionary named 'cif_core.dic' version 2.4.1 from 2010-06-29.

Automatic conversion script
Id: cif_fix_values 1715 2011-07-08 13:25:40Z adriana 
;
_cod_original_sg_symbol_Hall 'p 2yb'
_cod_original_sg_symbol_H-M 'P 21'
_cod_database_code 2210687
_cod_database_fobs_code 2210687

loop_
_symmetry_equiv_pos_as_xyz
'x, y, z'
'-x, y+1/2, -z'

loop_
_atom_site_type_symbol
_atom_site_label
_atom_site_fract_x
_atom_site_fract_y
_atom_site_fract_z
_atom_site_U_iso_or_equiv
_atom_site_adp_type
_atom_site_calc_flag
_atom_site_refinement_flags
_atom_site_occupancy
O O1 -0.0543(10) 0.5043(5) 0.8471(3) 0.0711(13) Uani d . 1
O O2 0.4137(10) 0.7079(5) 0.5421(3) 0.0637(12) Uani d . 1
N N1 0.1608(11) 0.5689(5) 0.6815(3) 0.0466(12) Uani d . 1
C C1 0.0951(13) 0.6006(6) 0.7892(4) 0.0475(14) Uani d . 1
C C2 0.2280(12) 0.7714(7) 0.8140(4) 0.0437(14) Uani d . 1
C C3 0.2288(13) 0.8687(7) 0.9076(4) 0.0515(15) Uani d . 1
H H3 0.1370 0.8283 0.9697 0.062 Uiso calc R 1
C C4 0.3715(14) 1.0278(7) 0.9046(5) 0.0584(16) Uani d . 1
H H4 0.3791 1.0937 0.9665 0.070 Uiso calc R 1
C C5 0.5039(15) 1.0917(7) 0.8110(5) 0.0610(16) Uani d . 1
H H5 0.5932 1.1996 0.8115 0.073 Uiso calc R 1
C C6 0.5041(13) 0.9960(7) 0.7171(4) 0.0549(15) Uani d . 1
H H6 0.5927 1.0378 0.6548 0.066 Uiso calc R 1
C C7 0.3670(13) 0.8360(6) 0.7202(4) 0.0436(13) Uani d . 1
C C8 0.3243(13) 0.7032(7) 0.6361(4) 0.0470(13) Uani d . 1
C C9 0.0506(15) 0.4181(8) 0.6217(4) 0.0641(18) Uani d . 1
H H9A -0.1327 0.4464 0.5728 0.096 Uiso calc R 1
H H9B -0.0187 0.3339 0.6712 0.096 Uiso calc R 1
H H9C 0.2310 0.3752 0.5820 0.096 Uiso calc R 1

loop_
_atom_site_aniso_label
_atom_site_aniso_U_11
_atom_site_aniso_U_22
_atom_site_aniso_U_33
_atom_site_aniso_U_12
_atom_site_aniso_U_13
_atom_site_aniso_U_23
O1 0.094(3) 0.056(3) 0.064(3) -0.019(3) 0.022(2) 0.007(2)
O2 0.083(3) 0.062(2) 0.047(2) 0.007(3) 0.0191(17) 0.006(2)
N1 0.061(3) 0.039(3) 0.041(2) -0.003(2) 0.005(2) 0.0016(19)
C1 0.061(4) 0.036(3) 0.046(3) 0.000(3) 0.006(3) 0.004(2)
C2 0.047(3) 0.038(3) 0.046(3) 0.003(3) 0.004(2) 0.006(2)
C3 0.054(4) 0.059(4) 0.042(3) 0.002(3) 0.006(2) -0.002(3)
C4 0.068(4) 0.048(4) 0.059(3) -0.002(3) 0.002(3) -0.015(3)
C5 0.070(4) 0.040(3) 0.073(4) -0.005(3) 0.005(3) -0.001(3)
C6 0.062(4) 0.048(4) 0.055(3) -0.002(3) 0.014(3) 0.011(3)
C7 0.045(3) 0.042(3) 0.045(3) 0.007(3) 0.010(2) 0.010(2)
C8 0.057(3) 0.044(3) 0.039(3) 0.007(3) 0.003(2) 0.009(3)
C9 0.072(4) 0.053(4) 0.068(4) -0.010(3) 0.008(3) -0.011(3)

loop_
_atom_type_symbol
_atom_type_description
_atom_type_scat_dispersion_real
_atom_type_scat_dispersion_imag
_atom_type_scat_source
C C 0.0033 0.0000 'International Tables Vol C Tables 4.2.6.8 and 6.1.1.4'
H H 0.0000 0.0000 'International Tables Vol C Tables 4.2.6.8 and 6.1.1.4'
N N 0.0061 0.0000 'International Tables Vol C Tables 4.2.6.8 and 6.1.1.4'
O O 0.0106 0.0000 'International Tables Vol C Tables 4.2.6.8 and 6.1.1.4'

loop_
_geom_angle_atom_site_label_1
_geom_angle_atom_site_label_2
_geom_angle_atom_site_label_3
_geom_angle
_geom_angle_publ_flag
C8 N1 C1 111.5(4) no
C8 N1 C9 124.0(4) no
C1 N1 C9 124.4(4) no
O1 C1 N1 124.7(5) no
O1 C1 C2 129.0(5) no
N1 C1 C2 106.3(4) no
C3 C2 C7 120.1(5) no
C3 C2 C1 131.7(5) no
C7 C2 C1 108.2(4) no
C4 C3 C2 117.7(5) ?
C4 C3 H3 121.2 ?
C2 C3 H3 121.2 ?
C3 C4 C5 121.8(5) ?
C3 C4 H4 119.1 ?
C5 C4 H4 119.1 ?
C6 C5 C4 121.1(5) ?
C6 C5 H5 119.5 ?
C4 C5 H5 119.5 ?
C7 C6 C5 117.4(5) ?
C7 C6 H6 121.3 ?
C5 C6 H6 121.3 ?
C6 C7 C2 121.9(5) no
C6 C7 C8 131.5(5) no
C2 C7 C8 106.6(4) no
O2 C8 N1 124.9(5) no
O2 C8 C7 127.7(5) no
N1 C8 C7 107.4(4) no
N1 C9 H9A 109.5 ?
N1 C9 H9B 109.5 ?
H9A C9 H9B 109.5 ?
N1 C9 H9C 109.5 ?
H9A C9 H9C 109.5 ?
H9B C9 H9C 109.5 ?

loop_
_geom_bond_atom_site_label_1
_geom_bond_atom_site_label_2
_geom_bond_distance
_geom_bond_publ_flag
O1 C1 1.228(6) no
O2 C8 1.241(5) no
N1 C8 1.388(7) no
N1 C1 1.401(6) no
N1 C9 1.468(7) no
C1 C2 1.486(7) no
C2 C3 1.398(7) ?
C2 C7 1.416(7) ?
C3 C4 1.390(8) ?
C3 H3 0.9300 ?
C4 C5 1.400(9) ?
C4 H4 0.9300 ?
C5 C6 1.395(7) ?
C5 H5 0.9300 ?
C6 C7 1.388(8) ?
C6 H6 0.9300 ?
C7 C8 1.490(7) no
C9 H9A 0.9600 ?
C9 H9B 0.9600 ?
C9 H9C 0.9600 ?

loop_
_geom_torsion_atom_site_label_1
_geom_torsion_atom_site_label_2
_geom_torsion_atom_site_label_3
_geom_torsion_atom_site_label_4
_geom_torsion
C8 N1 C1 O1 178.1(5)
C9 N1 C1 O1 2.0(8)
C8 N1 C1 C2 0.3(5)
C9 N1 C1 C2 -175.7(5)
O1 C1 C2 C3 1.4(9)
N1 C1 C2 C3 179.0(5)
O1 C1 C2 C7 -177.3(5)
N1 C1 C2 C7 0.2(5)
C7 C2 C3 C4 -0.5(7)
C1 C2 C3 C4 -179.1(5)
C2 C3 C4 C5 1.4(8)
C3 C4 C5 C6 -1.4(9)
C4 C5 C6 C7 0.3(8)
C5 C6 C7 C2 0.7(8)
C5 C6 C7 C8 179.4(5)
C3 C2 C7 C6 -0.6(7)
C1 C2 C7 C6 178.3(5)
C3 C2 C7 C8 -179.6(5)
C1 C2 C7 C8 -0.7(5)
C1 N1 C8 O2 179.5(5)
C9 N1 C8 O2 -4.4(8)
C1 N1 C8 C7 -0.8(5)
C9 N1 C8 C7 175.3(5)
C6 C7 C8 O2 1.8(9)
C2 C7 C8 O2 -179.4(5)
C6 C7 C8 N1 -177.9(5)
C2 C7 C8 N1 0.9(5)

loop_
_cod_related_entry_id
_cod_related_entry_database
_cod_related_entry_code
1 ChemSpider 10603
